data_7228002
loop_
_publ_author_name
'Sekine, Yoshihiro'
'Tonouchi, Masanori'
'Yokoyama, Taiga'
'Kosaka, Wataru'
'Miyasaka, Hitoshi'

_publ_section_title
;
 Built-in TTF--TCNQ charge-transfer salts in \p-stacked pillared layer
 frameworks
;
_journal_issue 17
_journal_name_full CrystEngComm
_journal_page_first 2300
_journal_paper_doi 10.1039/C7CE00492C
_journal_volume 19
_journal_year 2017
_chemical_formula_moiety 'C40 H44 Cl12 N4 O16 Rh4 S4'
_chemical_formula_sum 'C40 H44 Cl12 N4 O16 Rh4 S4'
_chemical_formula_weight 1802.10
_space_group_IT_number 2
_symmetry_cell_setting triclinic
_symmetry_Int_Tables_number 2
_symmetry_space_group_name_Hall '-P 1'
_symmetry_space_group_name_H-M 'P -1'
_atom_sites_solution_hydrogens geom
_atom_sites_solution_primary direct
_atom_sites_solution_secondary difmap
_audit_update_record
;
2017-03-08 deposited with the CCDC.
2017-04-05 downloaded from the CCDC.
;
_cell_angle_alpha 91.101(6)
_cell_angle_beta 97.128(5)
_cell_angle_gamma 90.515(4)
_cell_formula_units_Z 1
_cell_length_a 8.2790(6)
_cell_length_b 13.8112(11)
_cell_length_c 14.0825(13)
_cell_measurement_reflns_used 4346
_cell_measurement_temperature 97
_cell_measurement_theta_max 30.88
_cell_measurement_theta_min 2.72
_cell_volume 1597.4(2)
_computing_cell_refinement CrystalClear
_computing_data_collection 'CrystalClear (Rigaku Inc., 2008)'
_computing_data_reduction CrystalClear
_computing_molecular_graphics 'CrystalStructure 4.0'
_computing_publication_material 'CrystalStructure 4.0 (Rigaku, 2010)'
_computing_structure_refinement 'SHELXL97 (Sheldrick, 2008)'
_computing_structure_solution 'SHELXS97 (Sheldrick, 2008)'
_diffrn_ambient_temperature 97
_diffrn_detector_area_resol_mean 14.629
_diffrn_measured_fraction_theta_full 0.972
_diffrn_measured_fraction_theta_max 0.972
_diffrn_measurement_device_type 'Rigaku Saturn70'
_diffrn_measurement_method \w
_diffrn_radiation_type 'Mo K\a'
_diffrn_radiation_wavelength 0.71075
_diffrn_reflns_av_R_equivalents 0.0387
_diffrn_reflns_limit_h_max 8
_diffrn_reflns_limit_h_min -9
_diffrn_reflns_limit_k_max 16
_diffrn_reflns_limit_k_min -16
_diffrn_reflns_limit_l_max 16
_diffrn_reflns_limit_l_min -13
_diffrn_reflns_number 10533
_diffrn_reflns_theta_full 25.00
_diffrn_reflns_theta_max 25.00
_diffrn_standards_number 0
_exptl_absorpt_coefficient_mu 1.707
_exptl_absorpt_correction_T_max 0.872
_exptl_absorpt_correction_T_min 0.685
_exptl_absorpt_correction_type multi-scan
_exptl_absorpt_process_details 'REQAB (Rigaku, 1998)'
_exptl_crystal_colour green
_exptl_crystal_density_diffrn 1.873
_exptl_crystal_density_method 'not measured'
_exptl_crystal_description block
_exptl_crystal_F_000 888.00
_exptl_crystal_size_max 0.170
_exptl_crystal_size_mid 0.090
_exptl_crystal_size_min 0.080
_refine_diff_density_max 2.150
_refine_diff_density_min -2.070
_refine_ls_extinction_method none
_refine_ls_goodness_of_fit_ref 1.092
_refine_ls_hydrogen_treatment constr
_refine_ls_number_parameters 361
_refine_ls_number_reflns 5469
_refine_ls_number_restraints 0
_refine_ls_R_factor_gt 0.0716
_refine_ls_shift/su_max 0.000
_refine_ls_structure_factor_coef Fsqd
_refine_ls_weighting_details 'w = 1/[\s^2^(Fo^2^)+(0.1240P)^2^+9.9728P] where P=(Fo^2^+2Fc^2^)/3'
_refine_ls_weighting_scheme calc
_refine_ls_wR_factor_ref 0.2091
_reflns_number_gt 4564
_reflns_number_total 5470
_reflns_threshold_expression F^2^>2.0\s(F^2^)
_cod_data_source_file c7ce00492c2.cif
_cod_data_source_block RhOAc_TTFTCNQ
_cod_depositor_comments 'Adding full bibliography for 7228000--7228002.cif.'
_cod_original_cell_volume 1597.4(3)
_cod_database_code 7228002

loop_
_symmetry_equiv_pos_site_id
_symmetry_equiv_pos_as_xyz
1 +X,+Y,+Z
2 -X,-Y,-Z

loop_
_atom_site_label
_atom_site_type_symbol
_atom_site_fract_x
_atom_site_fract_y
_atom_site_fract_z
_atom_site_U_iso_or_equiv
_atom_site_adp_type
_atom_site_occupancy
_atom_site_symmetry_multiplicity
_atom_site_calc_flag
_atom_site_refinement_flags
Rh1 Rh 0.06629(7) 0.52685(4) 0.07637(4) 0.0267(3) Uani 1.0 2 d .
Rh2 Rh 0.07126(7) 0.92617(4) 0.48863(4) 0.0223(3) Uani 1.0 2 d .
Cl1 Cl 0.5036(6) 1.0590(4) 0.1626(3) 0.0973(14) Uani 1.0 2 d .
Cl2 Cl 0.4209(6) 1.2011(4) 0.3093(3) 0.0989(14) Uani 1.0 2 d .
Cl3 Cl -0.3375(4) 0.6640(2) 0.2575(3) 0.0644(8) Uani 1.0 2 d .
Cl4 Cl -0.2627(4) 0.8600(2) 0.20096(17) 0.0534(7) Uani 1.0 2 d .
Cl5 Cl 0.2360(3) 0.83853(17) 0.20650(16) 0.0451(6) Uani 1.0 2 d .
Cl6 Cl 0.2538(7) 0.8436(4) 0.0006(3) 0.1108(16) Uani 1.0 2 d .
S1 S 0.0715(4) 0.52902(17) 0.65151(18) 0.0510(7) Uani 1.0 2 d .
S2 S -0.1140(4) 0.64038(18) 0.50350(18) 0.0509(7) Uani 1.0 2 d .
O1 O 0.2607(7) 0.5653(5) 0.0098(5) 0.0388(15) Uani 1.0 2 d .
O2 O 0.1337(7) 0.5182(5) -0.1346(4) 0.0359(14) Uani 1.0 2 d .
O3 O -0.0386(7) 0.6581(4) 0.0501(4) 0.0317(13) Uani 1.0 2 d .
O4 O -0.1611(7) 0.6089(5) -0.0956(4) 0.0351(14) Uani 1.0 2 d .
O5 O 0.2833(6) 1.0027(4) 0.5210(4) 0.0294(12) Uani 1.0 2 d .
O6 O 0.1487(6) 1.1429(4) 0.5399(4) 0.0265(12) Uani 1.0 2 d .
O7 O 0.0695(7) 0.9610(4) 0.3489(4) 0.0276(12) Uani 1.0 2 d .
O8 O -0.0693(7) 1.0991(4) 0.3699(4) 0.0284(12) Uani 1.0 2 d .
N1 N 0.1885(10) 0.5807(6) 0.2144(6) 0.0394(18) Uani 1.0 2 d .
N2 N 0.1918(8) 0.7871(5) 0.4581(5) 0.0307(15) Uani 1.0 2 d .
C1 C 0.2549(11) 0.5522(8) -0.0800(7) 0.043(3) Uani 1.0 2 d .
C2 C 0.4031(13) 0.5814(9) -0.1256(8) 0.059(3) Uani 1.0 2 d .
C3 C -0.1291(10) 0.6712(7) -0.0272(6) 0.0323(18) Uani 1.0 2 d .
C4 C -0.2091(12) 0.7687(7) -0.0427(7) 0.039(2) Uani 1.0 2 d .
C5 C 0.2773(9) 1.0927(6) 0.5399(6) 0.0264(16) Uani 1.0 2 d .
C6 C 0.4366(10) 1.1459(7) 0.5643(7) 0.039(2) Uani 1.0 2 d .
C7 C 0.0016(10) 1.0395(7) 0.3192(6) 0.0307(18) Uani 1.0 2 d .
C8 C 0.0064(12) 1.0654(7) 0.2157(6) 0.039(2) Uani 1.0 2 d .
C9 C 0.2350(10) 0.6049(6) 0.2935(6) 0.0299(17) Uani 1.0 2 d .
C10 C 0.2924(10) 0.6289(6) 0.3891(6) 0.0273(17) Uani 1.0 2 d .
C11 C 0.2360(10) 0.7171(6) 0.4267(6) 0.0289(17) Uani 1.0 2 d .
C12 C 0.3955(10) 0.5647(5) 0.4439(5) 0.0239(16) Uani 1.0 2 d .
C13 C 0.4524(10) 0.4786(6) 0.4036(5) 0.0270(17) Uani 1.0 2 d .
C14 C 0.4467(10) 0.5841(6) 0.5433(5) 0.0266(17) Uani 1.0 2 d .
C15 C 0.0022(15) 0.6392(7) 0.6858(7) 0.051(3) Uani 1.0 2 d .
C16 C -0.0830(14) 0.6888(7) 0.6174(7) 0.049(3) Uani 1.0 2 d .
C17 C -0.0082(13) 0.5365(7) 0.5336(7) 0.046(3) Uani 1.0 2 d .
C18 C 0.494(3) 1.0785(12) 0.2894(9) 0.101(6) Uani 1.0 2 d .
C19 C -0.1778(12) 0.7497(9) 0.2442(7) 0.055(3) Uani 1.0 2 d .
C20 C 0.3096(12) 0.7839(8) 0.1059(7) 0.045(3) Uani 1.0 2 d .
H2A H 0.4971 0.5443 -0.0979 0.0703 Uiso 1.0 2 calc R
H2B H 0.4251 0.6507 -0.1140 0.0703 Uiso 1.0 2 calc R
H2C H 0.3832 0.5681 -0.1947 0.0703 Uiso 1.0 2 calc R
H4A H -0.1251 0.8194 -0.0404 0.0468 Uiso 1.0 2 calc R
H4B H -0.2784 0.7813 0.0076 0.0468 Uiso 1.0 2 calc R
H4C H -0.2757 0.7684 -0.1053 0.0468 Uiso 1.0 2 calc R
H6A H 0.4421 1.1745 0.6288 0.0464 Uiso 1.0 2 calc R
H6B H 0.4452 1.1974 0.5181 0.0464 Uiso 1.0 2 calc R
H6C H 0.5265 1.1006 0.5618 0.0464 Uiso 1.0 2 calc R
H8A H 0.0660 1.1266 0.2127 0.0472 Uiso 1.0 2 calc R
H8B H -0.1050 1.0722 0.1838 0.0472 Uiso 1.0 2 calc R
H8C H 0.0613 1.0140 0.1834 0.0472 Uiso 1.0 2 calc R
H13 H 0.4198 0.4638 0.3378 0.0324 Uiso 1.0 2 calc R
H14 H 0.4105 0.6409 0.5730 0.0319 Uiso 1.0 2 calc R
H15 H 0.0235 0.6633 0.7499 0.0615 Uiso 1.0 2 calc R
H16 H -0.1263 0.7502 0.6313 0.0584 Uiso 1.0 2 calc R
H18A H 0.6031 1.0704 0.3256 0.1207 Uiso 1.0 2 calc R
H18B H 0.4189 1.0304 0.3123 0.1207 Uiso 1.0 2 calc R
H19A H -0.1109 0.7614 0.3067 0.0657 Uiso 1.0 2 calc R
H19B H -0.1064 0.7232 0.1988 0.0657 Uiso 1.0 2 calc R
H20A H 0.4299 0.7816 0.1177 0.0536 Uiso 1.0 2 calc R
H20B H 0.2682 0.7164 0.0985 0.0536 Uiso 1.0 2 calc R

loop_
_atom_site_aniso_label
_atom_site_aniso_U_11
_atom_site_aniso_U_22
_atom_site_aniso_U_33
_atom_site_aniso_U_12
_atom_site_aniso_U_13
_atom_site_aniso_U_23
Rh1 0.0226(4) 0.0405(4) 0.0156(4) -0.0009(3) -0.0006(3) -0.0129(3)
Rh2 0.0171(4) 0.0310(4) 0.0182(4) 0.0036(3) 0.0008(3) -0.0087(3)
Cl1 0.113(4) 0.116(3) 0.071(3) 0.058(3) 0.040(3) 0.015(2)
Cl2 0.099(3) 0.121(4) 0.073(3) -0.018(3) 0.005(2) -0.058(3)
Cl3 0.0657(18) 0.0586(17) 0.0688(19) 0.0023(13) 0.0112(15) -0.0211(14)
Cl4 0.0477(15) 0.0738(18) 0.0370(13) -0.0129(12) 0.0017(11) -0.0103(12)
Cl5 0.0510(14) 0.0489(13) 0.0362(12) 0.0024(10) 0.0106(10) -0.0092(10)
Cl6 0.158(5) 0.126(4) 0.049(2) -0.028(3) 0.017(3) 0.016(2)
S1 0.0814(19) 0.0364(12) 0.0383(13) -0.0093(12) 0.0230(13) -0.0151(10)
S2 0.0733(18) 0.0451(14) 0.0364(13) -0.0180(12) 0.0198(12) -0.0197(11)
O1 0.021(3) 0.063(4) 0.033(4) -0.010(3) 0.006(3) -0.019(3)
O2 0.031(4) 0.059(4) 0.019(3) -0.009(3) 0.011(3) -0.014(3)
O3 0.027(3) 0.042(4) 0.024(3) -0.006(3) -0.005(3) -0.012(3)
O4 0.031(4) 0.046(4) 0.026(3) -0.002(3) -0.006(3) -0.010(3)
O5 0.015(3) 0.041(4) 0.033(3) 0.002(3) 0.005(3) -0.012(3)
O6 0.017(3) 0.035(3) 0.027(3) -0.000(2) 0.002(3) -0.009(3)
O7 0.027(3) 0.035(3) 0.020(3) 0.007(3) 0.004(3) -0.008(3)
O8 0.029(3) 0.034(3) 0.020(3) 0.008(3) -0.004(3) -0.009(3)
N1 0.039(5) 0.048(5) 0.029(4) 0.006(4) -0.002(4) -0.012(4)
N2 0.028(4) 0.040(4) 0.022(4) 0.002(3) -0.002(3) -0.010(3)
C1 0.032(5) 0.060(6) 0.037(5) -0.004(4) 0.012(4) -0.016(5)
C2 0.039(6) 0.086(8) 0.054(7) -0.020(6) 0.022(5) -0.023(6)
C3 0.022(4) 0.044(5) 0.031(5) 0.000(4) 0.006(4) -0.010(4)
C4 0.048(6) 0.036(5) 0.033(5) 0.003(4) 0.004(4) -0.001(4)
C5 0.022(4) 0.036(5) 0.022(4) 0.002(3) 0.009(3) -0.004(3)
C6 0.023(5) 0.055(6) 0.037(5) -0.006(4) 0.005(4) -0.016(4)
C7 0.020(4) 0.051(5) 0.021(4) -0.006(4) 0.004(3) -0.012(4)
C8 0.050(6) 0.049(6) 0.019(4) 0.006(4) 0.003(4) -0.002(4)
C9 0.033(5) 0.036(5) 0.020(4) 0.000(4) -0.001(4) -0.013(4)
C10 0.035(5) 0.025(4) 0.021(4) -0.003(3) -0.002(4) -0.010(3)
C11 0.022(4) 0.037(5) 0.025(4) -0.003(4) -0.002(3) -0.017(4)
C12 0.035(5) 0.023(4) 0.014(4) -0.009(3) 0.008(3) -0.007(3)
C13 0.040(5) 0.031(4) 0.010(3) -0.007(4) 0.006(3) -0.009(3)
C14 0.041(5) 0.024(4) 0.016(4) -0.010(3) 0.010(4) -0.010(3)
C15 0.102(9) 0.029(5) 0.026(5) -0.009(5) 0.023(5) -0.010(4)
C16 0.080(8) 0.037(5) 0.032(5) -0.012(5) 0.020(5) -0.007(4)
C17 0.059(6) 0.036(5) 0.048(6) -0.028(5) 0.033(5) -0.019(4)
C18 0.160(17) 0.101(12) 0.034(7) 0.035(11) -0.016(8) 0.028(7)
C19 0.035(6) 0.092(9) 0.035(6) 0.011(5) 0.001(5) -0.027(6)
C20 0.040(6) 0.059(6) 0.035(5) -0.005(5) 0.008(4) -0.015(5)

loop_
_atom_type_symbol
_atom_type_description
_atom_type_scat_dispersion_real
_atom_type_scat_dispersion_imag
_atom_type_scat_source
C C 0.0033 0.0016
;
International Tables for Crystallography
(1992, Vol. C, Tables 4.2.6.8 and 6.1.1.4)
;
H H 0.0000 0.0000
;
International Tables for Crystallography
(1992, Vol. C, Table 6.1.1.4)
;
N N 0.0061 0.0033
;
International Tables for Crystallography
(1992, Vol. C, Tables 4.2.6.8 and 6.1.1.4)
;
S S 0.1246 0.1234
;
International Tables for Crystallography
(1992, Vol. C, Tables 4.2.6.8 and 6.1.1.4)
;
O O 0.0106 0.0060
;
International Tables for Crystallography
(1992, Vol. C, Tables 4.2.6.8 and 6.1.1.4)
;
Rh Rh -1.1178 0.9187
;
International Tables for Crystallography
(1992, Vol. C, Tables 4.2.6.8 and 6.1.1.4)
;
Cl Cl 0.1484 0.1585
;
International Tables for Crystallography
(1992, Vol. C, Tables 4.2.6.8 and 6.1.1.4)
;

loop_
_geom_angle_atom_site_label_1
_geom_angle_atom_site_label_2
_geom_angle_atom_site_label_3
_geom_angle
_geom_angle_publ_flag
_geom_angle_site_symmetry_1
_geom_angle_site_symmetry_3
Rh1 Rh1 O1 87.86(16) yes 2_565 .
Rh1 Rh1 O2 88.19(15) yes 2_565 2_565
Rh1 Rh1 O3 87.60(15) yes 2_565 .
Rh1 Rh1 O4 88.75(16) yes 2_565 2_565
Rh1 Rh1 N1 178.2(2) yes 2_565 .
O1 Rh1 O2 175.8(3) yes . 2_565
O1 Rh1 O3 91.4(3) yes . .
O1 Rh1 O4 89.5(3) yes . 2_565
O1 Rh1 N1 91.2(3) yes . .
O2 Rh1 O3 89.9(3) yes 2_565 .
O2 Rh1 O4 89.0(3) yes 2_565 2_565
O2 Rh1 N1 92.8(3) yes 2_565 .
O3 Rh1 O4 176.2(2) yes . 2_565
O3 Rh1 N1 90.9(3) yes . .
O4 Rh1 N1 92.8(3) yes 2_565 .
Rh2 Rh2 O5 87.88(16) yes 2_576 .
Rh2 Rh2 O6 88.43(15) yes 2_576 2_576
Rh2 Rh2 O7 88.10(16) yes 2_576 .
Rh2 Rh2 O8 88.13(16) yes 2_576 2_576
Rh2 Rh2 N2 175.99(16) yes 2_576 .
O5 Rh2 O6 176.2(3) yes . 2_576
O5 Rh2 O7 89.4(3) yes . .
O5 Rh2 O8 89.3(3) yes . 2_576
O5 Rh2 N2 94.9(3) yes . .
O6 Rh2 O7 91.6(2) yes 2_576 .
O6 Rh2 O8 89.4(2) yes 2_576 2_576
O6 Rh2 N2 88.8(3) yes 2_576 .
O7 Rh2 O8 176.1(3) yes . 2_576
O7 Rh2 N2 89.0(3) yes . .
O8 Rh2 N2 94.8(3) yes 2_576 .
C15 S1 C17 95.6(5) yes . .
C16 S2 C17 94.0(5) yes . .
Rh1 O1 C1 119.5(6) yes . .
Rh1 O2 C1 119.1(6) yes 2_565 .
Rh1 O3 C3 119.9(6) yes . .
Rh1 O4 C3 117.7(5) yes 2_565 .
Rh2 O5 C5 119.1(5) yes . .
Rh2 O6 C5 118.3(5) yes 2_576 .
Rh2 O7 C7 119.0(5) yes . .
Rh2 O8 C7 119.3(5) yes 2_576 .
Rh1 N1 C9 170.7(8) yes . .
Rh2 N2 C11 167.3(6) yes . .
O1 C1 O2 125.2(9) yes . .
O1 C1 C2 117.3(8) yes . .
O2 C1 C2 117.4(9) yes . .
O3 C3 O4 125.9(8) yes . .
O3 C3 C4 118.3(8) yes . .
O4 C3 C4 115.7(7) yes . .
O5 C5 O6 126.3(7) yes . .
O5 C5 C6 117.2(7) yes . .
O6 C5 C6 116.5(7) yes . .
O7 C7 O8 125.4(8) yes . .
O7 C7 C8 118.0(8) yes . .
O8 C7 C8 116.6(8) yes . .
N1 C9 C10 177.1(9) yes . .
C9 C10 C11 116.8(7) yes . .
C9 C10 C12 119.7(7) yes . .
C11 C10 C12 123.4(7) yes . .
N2 C11 C10 178.9(9) yes . .
C10 C12 C13 121.9(7) yes . .
C10 C12 C14 120.9(7) yes . .
C13 C12 C14 117.2(7) yes . .
C12 C13 C14 122.1(7) yes . 2_666
C12 C14 C13 120.7(7) yes . 2_666
S1 C15 C16 115.8(8) yes . .
S2 C16 C15 119.0(8) yes . .
S1 C17 S2 115.5(6) yes . .
S1 C17 C17 122.9(8) yes . 2_566
S2 C17 C17 121.5(8) yes . 2_566
Cl1 C18 Cl2 109.1(8) yes . .
Cl3 C19 Cl4 109.8(6) yes . .
Cl5 C20 Cl6 113.6(6) yes . .
C1 C2 H2A 109.473 no . .
C1 C2 H2B 109.472 no . .
C1 C2 H2C 109.469 no . .
H2A C2 H2B 109.475 no . .
H2A C2 H2C 109.473 no . .
H2B C2 H2C 109.465 no . .
C3 C4 H4A 109.472 no . .
C3 C4 H4B 109.468 no . .
C3 C4 H4C 109.470 no . .
H4A C4 H4B 109.474 no . .
H4A C4 H4C 109.474 no . .
H4B C4 H4C 109.468 no . .
C5 C6 H6A 109.477 no . .
C5 C6 H6B 109.472 no . .
C5 C6 H6C 109.470 no . .
H6A C6 H6B 109.467 no . .
H6A C6 H6C 109.470 no . .
H6B C6 H6C 109.471 no . .
C7 C8 H8A 109.470 no . .
C7 C8 H8B 109.474 no . .
C7 C8 H8C 109.471 no . .
H8A C8 H8B 109.471 no . .
H8A C8 H8C 109.474 no . .
H8B C8 H8C 109.468 no . .
C12 C13 H13 118.964 no . .
C14 C13 H13 118.955 no 2_666 .
C12 C14 H14 119.633 no . .
C13 C14 H14 119.641 no 2_666 .
S1 C15 H15 122.098 no . .
C16 C15 H15 122.102 no . .
S2 C16 H16 120.483 no . .
C15 C16 H16 120.487 no . .
Cl1 C18 H18A 109.865 no . .
Cl1 C18 H18B 109.866 no . .
Cl2 C18 H18A 109.863 no . .
Cl2 C18 H18B 109.857 no . .
H18A C18 H18B 108.284 no . .
Cl3 C19 H19A 109.694 no . .
Cl3 C19 H19B 109.698 no . .
Cl4 C19 H19A 109.697 no . .
Cl4 C19 H19B 109.696 no . .
H19A C19 H19B 108.188 no . .
Cl5 C20 H20A 108.844 no . .
Cl5 C20 H20B 108.845 no . .
Cl6 C20 H20A 108.841 no . .
Cl6 C20 H20B 108.843 no . .
H20A C20 H20B 107.693 no . .

loop_
_geom_bond_atom_site_label_1
_geom_bond_atom_site_label_2
_geom_bond_distance
_geom_bond_publ_flag
_geom_bond_site_symmetry_2
Rh1 Rh1 2.3916(8) yes 2_565
Rh1 O1 2.032(6) yes .
Rh1 O2 2.034(6) yes 2_565
Rh1 O3 2.038(6) yes .
Rh1 O4 2.049(6) yes 2_565
Rh1 N1 2.191(7) yes .
Rh2 Rh2 2.4012(9) yes 2_576
Rh2 O5 2.038(5) yes .
Rh2 O6 2.039(5) yes 2_576
Rh2 O7 2.033(6) yes .
Rh2 O8 2.031(6) yes 2_576
Rh2 N2 2.231(7) yes .
Cl1 C18 1.812(14) yes .
Cl2 C18 1.830(17) yes .
Cl3 C19 1.796(12) yes .
Cl4 C19 1.770(12) yes .
Cl5 C20 1.768(11) yes .
Cl6 C20 1.726(11) yes .
S1 C15 1.713(10) yes .
S1 C17 1.714(10) yes .
S2 C16 1.714(10) yes .
S2 C17 1.721(10) yes .
O1 C1 1.269(12) yes .
O2 C1 1.267(11) yes .
O3 C3 1.260(10) yes .
O4 C3 1.279(10) yes .
O5 C5 1.269(10) yes .
O6 C5 1.276(10) yes .
O7 C7 1.279(10) yes .
O8 C7 1.273(10) yes .
N1 C9 1.173(11) yes .
N2 C11 1.137(11) yes .
C1 C2 1.509(15) yes .
C3 C4 1.513(13) yes .
C5 C6 1.503(12) yes .
C7 C8 1.513(12) yes .
C9 C10 1.404(11) yes .
C10 C11 1.425(12) yes .
C10 C12 1.410(11) yes .
C12 C13 1.417(11) yes .
C12 C14 1.431(10) yes .
C13 C14 1.374(11) yes 2_666
C15 C16 1.327(14) yes .
C17 C17 1.389(14) yes 2_566
C2 H2A 0.980 no .
C2 H2B 0.980 no .
C2 H2C 0.980 no .
C4 H4A 0.980 no .
C4 H4B 0.980 no .
C4 H4C 0.980 no .
C6 H6A 0.980 no .
C6 H6B 0.980 no .
C6 H6C 0.980 no .
C8 H8A 0.980 no .
C8 H8B 0.980 no .
C8 H8C 0.980 no .
C13 H13 0.950 no .
C14 H14 0.950 no .
C15 H15 0.950 no .
C16 H16 0.950 no .
C18 H18A 0.990 no .
C18 H18B 0.990 no .
C19 H19A 0.990 no .
C19 H19B 0.990 no .
C20 H20A 0.990 no .
C20 H20B 0.990 no .

loop_
_geom_contact_atom_site_label_1
_geom_contact_atom_site_label_2
_geom_contact_distance
_geom_contact_publ_flag
_geom_contact_site_symmetry_2
S1 S2 3.221(4) no 2_566
O1 C3 3.539(10) no .
O1 C3 3.456(11) no 2_565
O2 C3 3.502(11) no .
O2 C3 3.504(11) no 2_565
O3 C1 3.531(12) no .
O3 C1 3.459(12) no 2_565
O4 C1 3.520(11) no .
O4 C1 3.511(12) no 2_565
O5 C7 3.494(9) no .
O5 C7 3.508(10) no 2_576
O6 C7 3.469(10) no .
O6 C7 3.547(10) no 2_576
O7 C5 3.480(9) no .
O7 C5 3.517(10) no 2_576
O8 C5 3.504(9) no .
O8 C5 3.491(10) no 2_576
N1 C11 3.481(11) no .
N1 C12 3.477(10) no .
N1 C13 3.552(11) no .
N2 C9 3.441(11) no .
N2 C12 3.532(11) no .
C9 C13 2.856(11) no .
C11 C14 2.930(11) no .
C12 C12 2.858(10) no 2_666
C13 C13 2.782(10) no 2_666
C14 C14 2.803(11) no 2_666
Cl1 Cl4 3.388(6) no 1_655
Cl1 Cl6 3.513(7) no 2_675
Cl2 C16 3.455(13) no 2_576
Cl3 O2 3.579(7) no 2_565
Cl4 Cl1 3.388(6) no 1_455
Cl4 O7 3.500(6) no .
Cl4 C7 3.542(9) no .
Cl4 C8 3.578(10) no .
Cl5 O7 3.063(6) no .
Cl5 N1 3.585(8) no .
Cl5 C9 3.474(9) no .
Cl5 C11 3.553(9) no .
Cl6 Cl1 3.513(7) no 2_675
S1 O2 2.999(6) no 1_556
S1 N1 3.399(9) no 2_566
S1 C9 3.304(9) no 2_566
S2 O6 3.075(6) no 2_576
S2 N2 3.360(8) no .
S2 C11 3.385(9) no .
O1 C20 3.286(12) no .
O2 Cl3 3.579(7) no 2_565
O2 S1 2.999(6) no 1_554
O2 C15 3.145(11) no 1_554
O3 C19 3.328(12) no .
O3 C20 3.353(12) no .
O4 C2 3.596(12) no 1_455
O4 C15 3.543(12) no 1_554
O5 C6 3.422(11) no 2_676
O5 C18 3.274(15) no 2_676
O6 S2 3.075(6) no 2_576
O6 C16 3.244(11) no 2_576
O6 C19 3.339(12) no 2_576
O7 Cl4 3.500(6) no .
O7 Cl5 3.063(6) no .
O8 C16 3.173(11) no 2_576
N1 Cl5 3.585(8) no .
N1 S1 3.399(9) no 2_566
N1 C20 3.422(13) no .
N2 S2 3.360(8) no .
N2 C6 3.258(11) no 2_676
C2 O4 3.596(12) no 1_655
C6 O5 3.422(11) no 2_676
C6 N2 3.258(11) no 2_676
C6 C11 3.279(12) no 2_676
C7 Cl4 3.542(9) no .
C8 Cl4 3.578(10) no .
C9 Cl5 3.474(9) no .
C9 S1 3.304(9) no 2_566
C10 C17 3.545(13) no 2_566
C11 Cl5 3.553(9) no .
C11 S2 3.385(9) no .
C11 C6 3.279(12) no 2_676
C12 C17 3.539(13) no 2_566
C15 O2 3.145(11) no 1_556
C15 O4 3.543(12) no 1_556
C16 Cl2 3.455(13) no 2_576
C16 O6 3.244(11) no 2_576
C16 O8 3.173(11) no 2_576
C17 C10 3.545(13) no 2_566
C17 C12 3.539(13) no 2_566
C18 O5 3.274(15) no 2_676
C19 O3 3.328(12) no .
C19 O6 3.339(12) no 2_576
C20 O1 3.286(12) no .
C20 O3 3.353(12) no .
C20 N1 3.422(13) no .
S1 H16 3.4789 no .
S2 H15 3.5219 no .
O1 H2A 2.6347 no .
O1 H2B 2.6309 no .
O1 H2C 3.1713 no .
O2 H2A 3.0059 no .
O2 H2B 2.9972 no .
O2 H2C 2.4275 no .
O3 H4A 2.6472 no .
O3 H4B 2.6457 no .
O3 H4C 3.1746 no .
O4 H4A 2.9969 no .
O4 H4B 2.9977 no .
O4 H4C 2.4062 no .
O5 H6A 2.9963 no .
O5 H6B 2.9972 no .
O5 H6C 2.4189 no .
O6 H6A 2.6203 no .
O6 H6B 2.6167 no .
O6 H6C 3.1656 no .
O7 H8A 3.0108 no .
O7 H8B 3.0310 no .
O7 H8C 2.4489 no .
O8 H8A 2.6346 no .
O8 H8B 2.6190 no .
O8 H8C 3.1709 no .
N1 H13 2.9385 no .
N2 H14 3.0722 no .
C9 H13 2.5283 no .
C10 H13 2.6466 no .
C10 H14 2.6534 no .
C11 H14 2.6105 no .
C12 H13 3.2906 no 2_666
C12 H14 3.2935 no 2_666
C13 H14 3.2932 no .
C14 H13 3.2912 no .
C17 H15 3.4636 no .
C17 H16 3.4337 no .
H13 H14 2.3038 no 2_666
H15 H16 2.3141 no .
Rh1 H19B 3.5881 no .
Rh1 H20B 3.0827 no .
Rh2 H6C 3.5110 no 2_676
Rh2 H18A 3.5155 no 2_676
Rh2 H19A 3.5737 no .
Cl1 H4C 3.1106 no 2_575
Cl1 H8B 3.2203 no 1_655
Cl2 H4C 3.0119 no 2_575
Cl2 H6B 2.9242 no .
Cl2 H8A 3.2312 no .
Cl2 H14 2.9484 no 2_676
Cl2 H16 2.7602 no 2_576
Cl3 H2C 3.3148 no 2_565
Cl3 H6A 2.9195 no 2_576
Cl3 H20A 3.0755 no 1_455
Cl4 H4B 2.8992 no .
Cl4 H6A 3.0154 no 2_576
Cl4 H8B 3.2228 no .
Cl4 H8C 3.4444 no .
Cl4 H20A 2.8608 no 1_455
Cl5 H6A 3.3169 no 2_676
Cl5 H8C 2.8370 no .
Cl5 H18B 3.2793 no .
Cl5 H19A 3.5192 no .
Cl5 H19B 3.2281 no .
Cl6 H2B 3.4907 no .
Cl6 H4A 3.1316 no .
Cl6 H8B 2.9935 no 2_575
S1 H2C 3.1914 no 1_556
S1 H14 3.4996 no .
S2 H6B 3.5440 no 2_576
S2 H19A 3.2665 no .
O1 H2A 2.7126 no 2_665
O1 H20A 3.5237 no .
O1 H20B 2.4076 no .
O2 H15 2.7002 no 1_554
O2 H19B 3.4355 no 2_565
O3 H19B 2.3953 no .
O3 H20B 2.6595 no .
O4 H2A 2.9560 no 1_455
O4 H2B 3.4581 no 1_455
O4 H15 2.9162 no 1_554
O5 H6C 2.5112 no 2_676
O5 H18A 2.4832 no 2_676
O5 H18B 3.3019 no .
O5 H18B 3.2279 no 2_676
O6 H16 2.8379 no 2_576
O6 H19A 2.5651 no 2_576
O7 H6C 3.5418 no 2_676
O7 H18B 3.1456 no .
O7 H19A 3.1349 no .
O8 H16 2.6273 no 2_576
O8 H18A 2.7299 no 1_455
N1 H19B 3.1389 no .
N1 H20B 2.6408 no .
N2 H6A 3.4468 no 2_676
N2 H6B 2.9873 no 2_676
N2 H6C 2.8337 no 2_676
N2 H19A 3.0957 no .
C1 H2A 3.3418 no 2_665
C1 H15 3.2897 no 1_554
C1 H20B 3.3438 no .
C2 H13 3.5358 no 2_665
C3 H2A 3.5649 no 1_455
C3 H15 3.5262 no 1_554
C3 H19B 3.2321 no .
C3 H20B 3.5803 no .
C4 H2B 3.4534 no 1_455
C4 H8A 3.1676 no 2_575
C4 H19B 3.4721 no .
C5 H6C 3.5107 no 2_676
C5 H16 3.4030 no 2_576
C5 H18A 3.0638 no 2_676
C5 H18B 3.5303 no 2_676
C5 H19A 3.3537 no 2_576
C6 H18A 3.4253 no 2_676
C6 H18B 3.1754 no 2_676
C7 H16 3.1100 no 2_576
C7 H18A 3.3421 no 1_455
C7 H18B 3.4723 no .
C8 H4A 3.2119 no 2_575
C8 H16 3.3657 no 2_576
C8 H18B 3.5568 no .
C9 H19B 3.4162 no .
C9 H20B 3.2134 no .
C10 H6A 3.5108 no 2_676
C10 H6B 3.3569 no 2_676
C11 H6A 3.2315 no 2_676
C11 H6B 2.8924 no 2_676
C11 H6C 3.1686 no 2_676
C11 H19A 3.2161 no .
C12 H6B 3.5361 no 2_676
C13 H2C 3.4432 no 2_665
C14 H6B 3.3026 no 2_676
C15 H2C 3.5424 no 1_556
C15 H8A 3.5880 no 2_576
C16 H8A 3.4522 no 2_576
C18 H6C 3.2899 no 2_676
C19 H4B 3.3695 no .
C19 H6A 3.1657 no 2_576
C19 H20A 3.5405 no 1_455
H2A O1 2.7126 no 2_665
H2A O4 2.9560 no 1_655
H2A C1 3.3418 no 2_665
H2A C3 3.5649 no 1_655
H2A H2A 3.0322 no 2_665
H2A H13 3.5315 no 2_665
H2B Cl6 3.4907 no .
H2B O4 3.4581 no 1_655
H2B C4 3.4534 no 1_655
H2B H4B 3.3122 no 1_655
H2B H4C 2.9393 no 1_655
H2B H20B 3.5141 no .
H2C Cl3 3.3148 no 2_565
H2C S1 3.1914 no 1_554
H2C C13 3.4432 no 2_665
H2C C15 3.5424 no 1_554
H2C H13 2.7763 no 2_665
H2C H14 3.4738 no 1_554
H2C H15 3.2778 no 1_554
H4A Cl6 3.1316 no .
H4A C8 3.2119 no 2_575
H4A H8A 2.6532 no 2_575
H4A H8B 3.3121 no 2_575
H4A H8C 3.1703 no 2_575
H4B Cl4 2.8992 no .
H4B C19 3.3695 no .
H4B H2B 3.3122 no 1_455
H4B H19B 3.0116 no .
H4B H20A 3.0276 no 1_455
H4C Cl1 3.1106 no 2_575
H4C Cl2 3.0119 no 2_575
H4C H2B 2.9393 no 1_455
H4C H8A 2.8445 no 2_575
H6A Cl3 2.9195 no 2_576
H6A Cl4 3.0154 no 2_576
H6A Cl5 3.3169 no 2_676
H6A N2 3.4468 no 2_676
H6A C10 3.5108 no 2_676
H6A C11 3.2315 no 2_676
H6A C19 3.1657 no 2_576
H6A H18A 3.4812 no 2_676
H6A H18B 3.1518 no 2_676
H6A H19A 3.1234 no 2_576
H6B Cl2 2.9242 no .
H6B S2 3.5440 no 2_576
H6B N2 2.9873 no 2_676
H6B C10 3.3569 no 2_676
H6B C11 2.8924 no 2_676
H6B C12 3.5361 no 2_676
H6B C14 3.3026 no 2_676
H6B H14 2.9165 no 2_676
H6B H16 3.2612 no 2_576
H6B H18A 3.5875 no .
H6C Rh2 3.5110 no 2_676
H6C O5 2.5112 no 2_676
H6C O7 3.5418 no 2_676
H6C N2 2.8337 no 2_676
H6C C5 3.5107 no 2_676
H6C C11 3.1686 no 2_676
H6C C18 3.2899 no 2_676
H6C H6C 3.2483 no 2_676
H6C H18A 3.4805 no .
H6C H18A 3.1262 no 2_676
H6C H18B 2.5621 no 2_676
H8A Cl2 3.2312 no .
H8A C4 3.1676 no 2_575
H8A C15 3.5880 no 2_576
H8A C16 3.4522 no 2_576
H8A H4A 2.6532 no 2_575
H8A H4C 2.8445 no 2_575
H8A H15 3.0528 no 2_576
H8A H16 2.7452 no 2_576
H8A H18B 3.3756 no .
H8B Cl1 3.2203 no 1_455
H8B Cl4 3.2228 no .
H8B Cl6 2.9935 no 2_575
H8B H4A 3.3121 no 2_575
H8B H18A 3.3204 no 1_455
H8C Cl4 3.4444 no .
H8C Cl5 2.8370 no .
H8C H4A 3.1703 no 2_575
H8C H18B 3.2790 no .
H13 C2 3.5358 no 2_665
H13 H2A 3.5315 no 2_665
H13 H2C 2.7763 no 2_665
H14 Cl2 2.9484 no 2_676
H14 S1 3.4996 no .
H14 H2C 3.4738 no 1_556
H14 H6B 2.9165 no 2_676
H15 O2 2.7002 no 1_556
H15 O4 2.9162 no 1_556
H15 C1 3.2897 no 1_556
H15 C3 3.5262 no 1_556
H15 H2C 3.2778 no 1_556
H15 H8A 3.0528 no 2_576
H16 Cl2 2.7602 no 2_576
H16 O6 2.8379 no 2_576
H16 O8 2.6273 no 2_576
H16 C5 3.4030 no 2_576
H16 C7 3.1100 no 2_576
H16 C8 3.3657 no 2_576
H16 H6B 3.2612 no 2_576
H16 H8A 2.7452 no 2_576
H18A Rh2 3.5155 no 2_676
H18A O5 2.4832 no 2_676
H18A O8 2.7299 no 1_655
H18A C5 3.0638 no 2_676
H18A C6 3.4253 no 2_676
H18A C7 3.3421 no 1_655
H18A H6A 3.4812 no 2_676
H18A H6B 3.5875 no .
H18A H6C 3.4805 no .
H18A H6C 3.1262 no 2_676
H18A H8B 3.3204 no 1_655
H18B Cl5 3.2793 no .
H18B O5 3.3019 no .
H18B O5 3.2279 no 2_676
H18B O7 3.1456 no .
H18B C5 3.5303 no 2_676
H18B C6 3.1754 no 2_676
H18B C7 3.4723 no .
H18B C8 3.5568 no .
H18B H6A 3.1518 no 2_676
H18B H6C 2.5621 no 2_676
H18B H8A 3.3756 no .
H18B H8C 3.2790 no .
H19A Rh2 3.5737 no .
H19A Cl5 3.5192 no .
H19A S2 3.2665 no .
H19A O6 2.5651 no 2_576
H19A O7 3.1349 no .
H19A N2 3.0957 no .
H19A C5 3.3537 no 2_576
H19A C11 3.2161 no .
H19A H6A 3.1234 no 2_576
H19B Rh1 3.5881 no .
H19B Cl5 3.2281 no .
H19B O2 3.4355 no 2_565
H19B O3 2.3953 no .
H19B N1 3.1389 no .
H19B C3 3.2321 no .
H19B C4 3.4721 no .
H19B C9 3.4162 no .
H19B H4B 3.0116 no .
H19B H20B 3.5645 no .
H20A Cl3 3.0755 no 1_655
H20A Cl4 2.8608 no 1_655
H20A O1 3.5237 no .
H20A C19 3.5405 no 1_655
H20A H4B 3.0276 no 1_655
H20B Rh1 3.0827 no .
H20B O1 2.4076 no .
H20B O3 2.6595 no .
H20B N1 2.6408 no .
H20B C1 3.3438 no .
H20B C3 3.5803 no .
H20B C9 3.2134 no .
H20B H2B 3.5141 no .
H20B H19B 3.5645 no .
